data_7159078
loop_
_publ_author_name
'Ye, Peng'
'Li, Huan-Le'
'Pu, Jun'
'Chen, Lei'
'Wang, Shuang'
'Xu, Zhen-Yuan'
'Lou, Shao-Jie'
'Xu, Dan-Qian'

_publ_section_title
;
 Iridium-catalysed thioether-directed regioselective cycloaddition of
 internal alkynes with azides.
;
_journal_issue 7
_journal_name_full 'Organic &amp; biomolecular chemistry'
_journal_page_first 1389
_journal_page_last 1394
_journal_paper_doi 10.1039/d2ob02082c
_journal_volume 21
_journal_year 2023
_chemical_formula_moiety 'C24 H25 N3 S'
_chemical_formula_sum 'C24 H25 N3 S'
_chemical_formula_weight 387.53
_space_group_crystal_system monoclinic
_space_group_IT_number 14
_space_group_name_Hall '-P 2ybc'
_space_group_name_H-M_alt 'P 1 21/c 1'
_atom_sites_solution_hydrogens geom
_atom_sites_solution_primary dual
_audit_creation_date 2022-05-12
_audit_creation_method
;
Olex2 1.5
(compiled 2022.04.07 svn.rca3783a0 for OlexSys, GUI svn.r6498)
;
_audit_update_record
;
2022-05-26 deposited with the CCDC.	2023-01-12 downloaded from the CCDC.
;
_cell_angle_alpha 90
_cell_angle_beta 92.600(4)
_cell_angle_gamma 90
_cell_formula_units_Z 4
_cell_length_a 10.5924(10)
_cell_length_b 12.6329(11)
_cell_length_c 15.3842(17)
_cell_measurement_reflns_used 6352
_cell_measurement_temperature 296
_cell_measurement_theta_max 30.42
_cell_measurement_theta_min 2.39
_cell_volume 2056.5(3)
_computing_cell_refinement 'SAINT V8.40B (Bruker, 2019)'
_computing_data_collection 'APEX3 V2019.11-0 (Bruker, 2019)'
_computing_data_reduction 'SAINT V8.40B (Bruker, 2019)'
_computing_molecular_graphics 'Olex2 1.5 (Dolomanov et al., 2009)'
_computing_publication_material 'Olex2 1.5 (Dolomanov et al., 2009)'
_computing_structure_refinement 'SHELXL 2019/2 (Sheldrick, 2015)'
_computing_structure_solution 'SHELXT 2018/2 (Sheldrick, 2018)'
_diffrn_ambient_temperature 296
_diffrn_detector CPAD
_diffrn_detector_area_resol_mean 7.41
_diffrn_detector_type 'Bruker PHOTON 100'
_diffrn_measured_fraction_theta_full 0.995
_diffrn_measured_fraction_theta_max 0.986
_diffrn_measurement_device 'four-circle diffractometer'
_diffrn_measurement_device_type 'Bruker D8 VENTURE TXS PHOTON 100'
_diffrn_measurement_method '\w and \f shutterless scans'
_diffrn_measurement_specimen_support 'nylon loop'
_diffrn_radiation_monochromator 'Helios Multi-layer Optic'
_diffrn_radiation_probe x-ray
_diffrn_radiation_type MoK\a
_diffrn_radiation_wavelength 0.71073
_diffrn_reflns_av_R_equivalents 0.0729
_diffrn_reflns_av_unetI/netI 0.0684
_diffrn_reflns_Laue_measured_fraction_full 0.995
_diffrn_reflns_Laue_measured_fraction_max 0.986
_diffrn_reflns_limit_h_max 15
_diffrn_reflns_limit_h_min -13
_diffrn_reflns_limit_k_max 18
_diffrn_reflns_limit_k_min -18
_diffrn_reflns_limit_l_max 18
_diffrn_reflns_limit_l_min -22
_diffrn_reflns_number 23070
_diffrn_reflns_point_group_measured_fraction_full 0.995
_diffrn_reflns_point_group_measured_fraction_max 0.986
_diffrn_reflns_theta_full 25.242
_diffrn_reflns_theta_max 30.899
_diffrn_reflns_theta_min 2.087
_diffrn_source TXS
_diffrn_source_current 40.0
_diffrn_source_power 2.0
_diffrn_source_type 'Rotaing Anode'
_diffrn_source_voltage 50.0
_diffrn_standards_number 0
_exptl_absorpt_coefficient_mu 0.172
_exptl_absorpt_correction_T_max 0.7461
_exptl_absorpt_correction_T_min 0.6267
_exptl_absorpt_correction_type multi-scan
_exptl_absorpt_process_details
;
SADABS-2016/2 (Bruker,2016/2) was used for absorption correction.
wR2(int) was 0.1444 before and 0.0919 after correction.
The Ratio of minimum to maximum transmission is 0.8400.
The \l/2 correction factor is Not present.
;
_exptl_crystal_density_diffrn 1.252
_exptl_crystal_description block
_exptl_crystal_F_000 824
_exptl_crystal_size_max 0.12
_exptl_crystal_size_mid 0.11
_exptl_crystal_size_min 0.1
_refine_diff_density_max 0.458
_refine_diff_density_min -0.430
_refine_diff_density_rms 0.065
_refine_ls_extinction_method none
_refine_ls_goodness_of_fit_ref 1.033
_refine_ls_hydrogen_treatment constr
_refine_ls_matrix_type full
_refine_ls_number_parameters 255
_refine_ls_number_reflns 6405
_refine_ls_number_restraints 0
_refine_ls_restrained_S_all 1.033
_refine_ls_R_factor_all 0.1071
_refine_ls_R_factor_gt 0.0719
_refine_ls_shift/su_max 0.001
_refine_ls_shift/su_mean 0.000
_refine_ls_structure_factor_coef Fsqd
_refine_ls_weighting_details 'w=1/[\s^2^(Fo^2^)+(0.0820P)^2^+1.3322P] where P=(Fo^2^+2Fc^2^)/3'
_refine_ls_weighting_scheme calc
_refine_ls_wR_factor_gt 0.1808
_refine_ls_wR_factor_ref 0.2034
_reflns_Friedel_coverage 0.000
_reflns_number_gt 4311
_reflns_number_total 6405
_reflns_threshold_expression 'I > 2\s(I)'
_cod_data_source_file d2ob02082c2.cif
_cod_data_source_block a
_cod_depositor_comments
;
The following automatic conversions were performed:

data item '_diffrn_radiation_probe' value 'X-ray' was changed to
'x-ray' in accordance with the
/home/data/users/saulius/crontab/automatic-downloads/rss-feeds/RSC/lib/dictionaries/cif_core.dic
dictionary named 'cif_core.dic' version 2.4.2 last updated on
2011-04-26.

Automatic conversion script
Id: cif_fix_values 7556 2019-12-06 15:28:31Z antanas 

 Adding full bibliography for 7159078.cif.
;
_cod_database_code 7159078
_shelx_shelxl_version_number 2019/2
_shelx_space_group_comment
;
The symmetry employed for this shelxl refinement is uniquely defined
by the following loop, which should always be used as a source of
symmetry information in preference to the above space-group names.
They are only intended as comments.
;
_shelx_estimated_absorpt_t_max 0.983
_shelx_estimated_absorpt_t_min 0.980
_olex2_refinement_description
;
1. Fixed Uiso
 At 1.2 times of:
  All C(H) groups, All C(H,H) groups
 At 1.5 times of:
  All C(H,H,H) groups
2.a Secondary CH2 refined with riding coordinates:
 C14(H14A,H14B), C10(H10A,H10B), C11(H11A,H11B), C12(H12A,H12B)
2.b Aromatic/amide H refined with riding coordinates:
 C6(H6), C3(H3), C16(H16), C5(H5), C23(H23), C4(H4), C17(H17), C20(H20),
 C18(H18), C22(H22), C21(H21)
2.c Idealised Me refined as rotating group:
 C1(H1A,H1B,H1C), C13(H13A,H13B,H13C)
;
_olex2_submission_special_instructions 'No special instructions were received'

loop_
_space_group_symop_operation_xyz
'x, y, z'
'-x, y+1/2, -z+1/2'
'-x, -y, -z'
'x, -y-1/2, z-1/2'

loop_
_atom_site_label
_atom_site_type_symbol
_atom_site_fract_x
_atom_site_fract_y
_atom_site_fract_z
_atom_site_U_iso_or_equiv
_atom_site_adp_type
_atom_site_occupancy
_atom_site_site_symmetry_order
_atom_site_calc_flag
_atom_site_refinement_flags_posn
_atom_site_refinement_flags_adp
_atom_site_refinement_flags_occupancy
_atom_site_disorder_assembly
_atom_site_disorder_group
S1 S 0.65746(7) 0.38859(5) 0.63315(4) 0.04759(19) Uani 1 1 d . . . . .
N1 N 0.50732(16) 0.11372(13) 0.56701(12) 0.0310(4) Uani 1 1 d . . . . .
N2 N 0.52025(17) 0.03453(13) 0.62534(12) 0.0344(4) Uani 1 1 d . . . . .
N3 N 0.63730(18) 0.03692(14) 0.65686(12) 0.0356(4) Uani 1 1 d . . . . .
C15 C 0.30741(19) 0.21651(15) 0.56376(14) 0.0314(4) Uani 1 1 d . . . . .
C14 C 0.38625(19) 0.13299(16) 0.52143(14) 0.0331(4) Uani 1 1 d . . . . .
H14A H 0.337876 0.065936 0.518407 0.040 Uiso 1 1 calc R U . . .
H14B H 0.401409 0.155188 0.461079 0.040 Uiso 1 1 calc R U . . .
C24 C 0.19848(19) 0.25556(15) 0.51553(15) 0.0326(4) Uani 1 1 d . . . . .
C7 C 0.62947(19) 0.25410(16) 0.49580(14) 0.0311(4) Uani 1 1 d . . . . .
C6 C 0.6230(2) 0.22656(17) 0.40724(14) 0.0338(4) Uani 1 1 d . . . . .
H6 H 0.615560 0.154396 0.390402 0.041 Uiso 1 1 calc R U . . .
C8 C 0.61691(19) 0.16841(15) 0.56055(14) 0.0315(4) Uani 1 1 d . . . . .
C9 C 0.6995(2) 0.11857(16) 0.61906(15) 0.0344(4) Uani 1 1 d . . . . .
C2 C 0.64757(19) 0.36031(16) 0.52069(15) 0.0334(4) Uani 1 1 d . . . . .
C3 C 0.6547(2) 0.43695(17) 0.45604(16) 0.0387(5) Uani 1 1 d . . . . .
H3 H 0.666870 0.508955 0.472148 0.046 Uiso 1 1 calc R U . . .
C16 C 0.3340(2) 0.25226(18) 0.64650(15) 0.0395(5) Uani 1 1 d . . . . .
H16 H 0.406789 0.226716 0.678234 0.047 Uiso 1 1 calc R U . . .
C19 C 0.1166(2) 0.32758(16) 0.55639(17) 0.0406(5) Uani 1 1 d . . . . .
C5 C 0.6277(2) 0.30569(19) 0.34403(16) 0.0401(5) Uani 1 1 d . . . . .
H5 H 0.619387 0.287903 0.284041 0.048 Uiso 1 1 calc R U . . .
C23 C 0.1670(2) 0.22433(17) 0.42867(16) 0.0385(5) Uani 1 1 d . . . . .
H23 H 0.220610 0.176260 0.400416 0.046 Uiso 1 1 calc R U . . .
C4 C 0.6444(2) 0.41036(19) 0.36928(17) 0.0431(5) Uani 1 1 d . . . . .
H4 H 0.648793 0.464098 0.326328 0.052 Uiso 1 1 calc R U . . .
C17 C 0.2541(3) 0.3271(2) 0.68553(17) 0.0479(6) Uani 1 1 d . . . . .
H17 H 0.275134 0.352755 0.742409 0.058 Uiso 1 1 calc R U . . .
C20 C 0.0061(2) 0.36286(19) 0.5091(2) 0.0517(7) Uani 1 1 d . . . . .
H20 H -0.050110 0.409715 0.536285 0.062 Uiso 1 1 calc R U . . .
C10 C 0.8354(2) 0.14080(19) 0.6415(2) 0.0465(6) Uani 1 1 d . . . . .
H10A H 0.843081 0.170414 0.701067 0.056 Uiso 1 1 calc R U . . .
H10B H 0.865771 0.195188 0.601067 0.056 Uiso 1 1 calc R U . . .
C18 C 0.1482(3) 0.36208(19) 0.64208(18) 0.0489(6) Uani 1 1 d . . . . .
H18 H 0.094233 0.410545 0.669587 0.059 Uiso 1 1 calc R U . . .
C11 C 0.9193(2) 0.0443(2) 0.63704(19) 0.0466(6) Uani 1 1 d . . . . .
H11A H 0.886376 -0.011029 0.675522 0.056 Uiso 1 1 calc R U . . .
H11B H 0.913853 0.016540 0.576822 0.056 Uiso 1 1 calc R U . . .
C22 C 0.0611(2) 0.2620(2) 0.3847(2) 0.0488(6) Uani 1 1 d . . . . .
H22 H 0.043058 0.241223 0.326063 0.059 Uiso 1 1 calc R U . . .
C12 C 1.0555(2) 0.0637(2) 0.6627(2) 0.0530(7) Uani 1 1 d . . . . .
H12A H 1.061755 0.084182 0.724861 0.064 Uiso 1 1 calc R U . . .
H12B H 1.085862 0.124283 0.628558 0.064 Uiso 1 1 calc R U . . .
C21 C -0.0210(2) 0.3311(2) 0.4258(2) 0.0552(7) Uani 1 1 d . . . . .
H21 H -0.095440 0.355683 0.395537 0.066 Uiso 1 1 calc R U . . .
C1 C 0.6847(3) 0.5287(2) 0.6363(2) 0.0533(7) Uani 1 1 d . . . . .
H1A H 0.618243 0.564817 0.601194 0.080 Uiso 1 1 calc R U . . .
H1B H 0.767149 0.544321 0.612767 0.080 Uiso 1 1 calc R U . . .
H1C H 0.683684 0.553640 0.696570 0.080 Uiso 1 1 calc R U . . .
C13 C 1.1417(3) -0.0292(2) 0.6496(3) 0.0659(9) Uani 1 1 d . . . . .
H13A H 1.131217 -0.054093 0.589398 0.099 Uiso 1 1 calc R U . . .
H13B H 1.120268 -0.086449 0.689348 0.099 Uiso 1 1 calc R U . . .
H13C H 1.229559 -0.007518 0.661628 0.099 Uiso 1 1 calc R U . . .

loop_
_atom_site_aniso_label
_atom_site_aniso_U_11
_atom_site_aniso_U_22
_atom_site_aniso_U_33
_atom_site_aniso_U_23
_atom_site_aniso_U_13
_atom_site_aniso_U_12
S1 0.0683(4) 0.0352(3) 0.0392(3) -0.0041(2) 0.0016(3) -0.0107(3)
N1 0.0322(8) 0.0275(8) 0.0335(9) 0.0019(6) 0.0025(7) -0.0034(6)
N2 0.0422(10) 0.0285(8) 0.0327(9) 0.0030(7) 0.0044(7) -0.0050(7)
N3 0.0432(10) 0.0308(8) 0.0328(9) 0.0023(7) 0.0011(7) -0.0025(7)
C15 0.0313(9) 0.0265(9) 0.0372(11) -0.0044(8) 0.0090(8) -0.0074(7)
C14 0.0298(9) 0.0349(10) 0.0347(11) -0.0054(8) 0.0019(8) -0.0029(8)
C24 0.0321(10) 0.0236(8) 0.0428(12) -0.0021(8) 0.0080(8) -0.0060(7)
C7 0.0291(9) 0.0304(9) 0.0338(11) 0.0018(8) 0.0015(7) -0.0012(7)
C6 0.0400(11) 0.0326(9) 0.0286(10) 0.0012(8) 0.0017(8) -0.0105(8)
C8 0.0326(10) 0.0260(9) 0.0361(11) 0.0006(7) 0.0049(8) -0.0022(7)
C9 0.0364(10) 0.0277(9) 0.0391(12) 0.0003(8) 0.0008(8) -0.0019(8)
C2 0.0294(9) 0.0320(9) 0.0388(11) 0.0008(8) 0.0006(8) -0.0024(8)
C3 0.0419(12) 0.0288(10) 0.0452(13) 0.0061(9) -0.0003(9) -0.0048(8)
C16 0.0449(12) 0.0390(11) 0.0351(11) -0.0045(9) 0.0066(9) -0.0088(9)
C19 0.0403(11) 0.0266(9) 0.0560(15) -0.0010(9) 0.0157(10) -0.0028(8)
C5 0.0413(12) 0.0455(12) 0.0332(11) 0.0052(9) -0.0007(9) -0.0024(10)
C23 0.0354(11) 0.0320(10) 0.0481(13) -0.0031(9) 0.0004(9) -0.0032(8)
C4 0.0449(12) 0.0408(12) 0.0435(13) 0.0114(10) -0.0006(10) -0.0051(10)
C17 0.0650(16) 0.0410(12) 0.0392(13) -0.0122(10) 0.0176(11) -0.0128(11)
C20 0.0408(13) 0.0321(11) 0.083(2) 0.0035(12) 0.0165(13) 0.0057(9)
C10 0.0372(12) 0.0364(11) 0.0649(17) 0.0023(11) -0.0066(11) -0.0031(9)
C18 0.0571(15) 0.0333(11) 0.0583(16) -0.0078(10) 0.0264(13) -0.0039(10)
C11 0.0399(12) 0.0437(12) 0.0561(16) 0.0016(11) -0.0013(11) 0.0000(10)
C22 0.0450(13) 0.0416(12) 0.0587(16) -0.0003(11) -0.0089(11) -0.0035(10)
C12 0.0379(12) 0.0421(13) 0.079(2) 0.0035(13) -0.0019(12) -0.0047(10)
C21 0.0387(13) 0.0427(13) 0.083(2) 0.0085(13) -0.0058(13) 0.0029(10)
C1 0.0631(16) 0.0376(12) 0.0587(17) -0.0109(11) -0.0033(13) -0.0023(11)
C13 0.0414(14) 0.0583(17) 0.098(3) -0.0061(17) 0.0001(15) 0.0053(12)

loop_
_atom_type_symbol
_atom_type_description
_atom_type_scat_dispersion_real
_atom_type_scat_dispersion_imag
_atom_type_scat_source
C C 0.0033 0.0016 'International Tables Vol C Tables 4.2.6.8 and 6.1.1.4'
H H 0.0000 0.0000 'International Tables Vol C Tables 4.2.6.8 and 6.1.1.4'
N N 0.0061 0.0033 'International Tables Vol C Tables 4.2.6.8 and 6.1.1.4'
S S 0.1246 0.1234 'International Tables Vol C Tables 4.2.6.8 and 6.1.1.4'

loop_
_geom_angle_atom_site_label_1
_geom_angle_atom_site_label_2
_geom_angle_atom_site_label_3
_geom_angle
_geom_angle_site_symmetry_1
_geom_angle_site_symmetry_3
_geom_angle_publ_flag
C2 S1 C1 103.20(12) . . ?
N2 N1 C14 120.44(16) . . ?
N2 N1 C8 111.42(17) . . ?
C8 N1 C14 128.13(17) . . ?
N3 N2 N1 107.17(16) . . ?
N2 N3 C9 109.00(17) . . ?
C24 C15 C14 117.74(18) . . ?
C16 C15 C14 122.5(2) . . ?
C16 C15 C24 119.7(2) . . ?
N1 C14 C15 113.68(17) . . ?
N1 C14 H14A 108.8 . . ?
N1 C14 H14B 108.8 . . ?
C15 C14 H14A 108.8 . . ?
C15 C14 H14B 108.8 . . ?
H14A C14 H14B 107.7 . . ?
C19 C24 C15 119.0(2) . . ?
C23 C24 C15 122.83(19) . . ?
C23 C24 C19 118.2(2) . . ?
C6 C7 C8 117.99(18) . . ?
C6 C7 C2 120.03(19) . . ?
C2 C7 C8 121.98(19) . . ?
C7 C6 H6 120.1 . . ?
C5 C6 C7 119.7(2) . . ?
C5 C6 H6 120.1 . . ?
N1 C8 C7 121.61(19) . . ?
N1 C8 C9 103.82(17) . . ?
C9 C8 C7 134.37(19) . . ?
N3 C9 C8 108.59(19) . . ?
N3 C9 C10 121.5(2) . . ?
C8 C9 C10 129.9(2) . . ?
C7 C2 S1 117.47(16) . . ?
C3 C2 S1 123.82(17) . . ?
C3 C2 C7 118.7(2) . . ?
C2 C3 H3 119.4 . . ?
C4 C3 C2 121.2(2) . . ?
C4 C3 H3 119.4 . . ?
C15 C16 H16 119.6 . . ?
C15 C16 C17 120.8(2) . . ?
C17 C16 H16 119.6 . . ?
C20 C19 C24 118.6(2) . . ?
C18 C19 C24 119.1(2) . . ?
C18 C19 C20 122.3(2) . . ?
C6 C5 H5 120.2 . . ?
C4 C5 C6 119.7(2) . . ?
C4 C5 H5 120.2 . . ?
C24 C23 H23 119.3 . . ?
C22 C23 C24 121.4(2) . . ?
C22 C23 H23 119.3 . . ?
C3 C4 C5 120.5(2) . . ?
C3 C4 H4 119.7 . . ?
C5 C4 H4 119.7 . . ?
C16 C17 H17 119.8 . . ?
C18 C17 C16 120.3(2) . . ?
C18 C17 H17 119.8 . . ?
C19 C20 H20 119.2 . . ?
C21 C20 C19 121.5(2) . . ?
C21 C20 H20 119.2 . . ?
C9 C10 H10A 108.8 . . ?
C9 C10 H10B 108.8 . . ?
C9 C10 C11 113.6(2) . . ?
H10A C10 H10B 107.7 . . ?
C11 C10 H10A 108.8 . . ?
C11 C10 H10B 108.8 . . ?
C19 C18 H18 119.5 . . ?
C17 C18 C19 121.0(2) . . ?
C17 C18 H18 119.5 . . ?
C10 C11 H11A 108.6 . . ?
C10 C11 H11B 108.6 . . ?
H11A C11 H11B 107.6 . . ?
C12 C11 C10 114.7(2) . . ?
C12 C11 H11A 108.6 . . ?
C12 C11 H11B 108.6 . . ?
C23 C22 H22 119.9 . . ?
C23 C22 C21 120.2(3) . . ?
C21 C22 H22 119.9 . . ?
C11 C12 H12A 108.6 . . ?
C11 C12 H12B 108.6 . . ?
C11 C12 C13 114.8(2) . . ?
H12A C12 H12B 107.5 . . ?
C13 C12 H12A 108.6 . . ?
C13 C12 H12B 108.6 . . ?
C20 C21 C22 120.0(2) . . ?
C20 C21 H21 120.0 . . ?
C22 C21 H21 120.0 . . ?
S1 C1 H1A 109.5 . . ?
S1 C1 H1B 109.5 . . ?
S1 C1 H1C 109.5 . . ?
H1A C1 H1B 109.5 . . ?
H1A C1 H1C 109.5 . . ?
H1B C1 H1C 109.5 . . ?
C12 C13 H13A 109.5 . . ?
C12 C13 H13B 109.5 . . ?
C12 C13 H13C 109.5 . . ?
H13A C13 H13B 109.5 . . ?
H13A C13 H13C 109.5 . . ?
H13B C13 H13C 109.5 . . ?

loop_
_geom_bond_atom_site_label_1
_geom_bond_atom_site_label_2
_geom_bond_distance
_geom_bond_site_symmetry_2
_geom_bond_publ_flag
S1 C2 1.765(2) . ?
S1 C1 1.794(3) . ?
N1 N2 1.347(2) . ?
N1 C14 1.454(3) . ?
N1 C8 1.358(3) . ?
N2 N3 1.311(3) . ?
N3 C9 1.368(3) . ?
C15 C14 1.511(3) . ?
C15 C24 1.431(3) . ?
C15 C16 1.368(3) . ?
C14 H14A 0.9900 . ?
C14 H14B 0.9900 . ?
C24 C19 1.423(3) . ?
C24 C23 1.418(3) . ?
C7 C6 1.405(3) . ?
C7 C8 1.481(3) . ?
C7 C2 1.406(3) . ?
C6 H6 0.9500 . ?
C6 C5 1.397(3) . ?
C8 C9 1.378(3) . ?
C9 C10 1.492(3) . ?
C2 C3 1.392(3) . ?
C3 H3 0.9500 . ?
C3 C4 1.376(4) . ?
C16 H16 0.9500 . ?
C16 C17 1.420(3) . ?
C19 C20 1.421(4) . ?
C19 C18 1.414(4) . ?
C5 H5 0.9500 . ?
C5 C4 1.387(3) . ?
C23 H23 0.9500 . ?
C23 C22 1.369(3) . ?
C4 H4 0.9500 . ?
C17 H17 0.9500 . ?
C17 C18 1.354(4) . ?
C20 H20 0.9500 . ?
C20 C21 1.361(4) . ?
C10 H10A 0.9900 . ?
C10 H10B 0.9900 . ?
C10 C11 1.511(3) . ?
C18 H18 0.9500 . ?
C11 H11A 0.9900 . ?
C11 H11B 0.9900 . ?
C11 C12 1.499(3) . ?
C22 H22 0.9500 . ?
C22 C21 1.403(4) . ?
C12 H12A 0.9900 . ?
C12 H12B 0.9900 . ?
C12 C13 1.506(4) . ?
C21 H21 0.9500 . ?
C1 H1A 0.9800 . ?
C1 H1B 0.9800 . ?
C1 H1C 0.9800 . ?
C13 H13A 0.9800 . ?
C13 H13B 0.9800 . ?
C13 H13C 0.9800 . ?

loop_
_geom_torsion_atom_site_label_1
_geom_torsion_atom_site_label_2
_geom_torsion_atom_site_label_3
_geom_torsion_atom_site_label_4
_geom_torsion
_geom_torsion_site_symmetry_1
_geom_torsion_site_symmetry_2
_geom_torsion_site_symmetry_3
_geom_torsion_site_symmetry_4
_geom_torsion_publ_flag
S1 C2 C3 C4 -178.97(18) . . . . ?
N1 N2 N3 C9 0.5(2) . . . . ?
N1 C8 C9 N3 0.5(2) . . . . ?
N1 C8 C9 C10 179.3(2) . . . . ?
N2 N1 C14 C15 95.1(2) . . . . ?
N2 N1 C8 C7 175.25(18) . . . . ?
N2 N1 C8 C9 -0.3(2) . . . . ?
N2 N3 C9 C8 -0.6(2) . . . . ?
N2 N3 C9 C10 -179.5(2) . . . . ?
N3 C9 C10 C11 50.0(3) . . . . ?
C15 C24 C19 C20 -177.67(19) . . . . ?
C15 C24 C19 C18 2.8(3) . . . . ?
C15 C24 C23 C22 179.0(2) . . . . ?
C15 C16 C17 C18 1.8(4) . . . . ?
C14 N1 N2 N3 -178.94(17) . . . . ?
C14 N1 C8 C7 -6.0(3) . . . . ?
C14 N1 C8 C9 178.44(19) . . . . ?
C14 C15 C24 C19 174.78(18) . . . . ?
C14 C15 C24 C23 -4.2(3) . . . . ?
C14 C15 C16 C17 -176.9(2) . . . . ?
C24 C15 C14 N1 168.30(17) . . . . ?
C24 C15 C16 C17 0.6(3) . . . . ?
C24 C19 C20 C21 -1.4(4) . . . . ?
C24 C19 C18 C17 -0.4(3) . . . . ?
C24 C23 C22 C21 -1.5(4) . . . . ?
C7 C6 C5 C4 2.9(3) . . . . ?
C7 C8 C9 N3 -174.1(2) . . . . ?
C7 C8 C9 C10 4.6(4) . . . . ?
C7 C2 C3 C4 0.0(3) . . . . ?
C6 C7 C8 N1 -66.1(3) . . . . ?
C6 C7 C8 C9 107.8(3) . . . . ?
C6 C7 C2 S1 -178.92(16) . . . . ?
C6 C7 C2 C3 2.1(3) . . . . ?
C6 C5 C4 C3 -0.9(4) . . . . ?
C8 N1 N2 N3 -0.1(2) . . . . ?
C8 N1 C14 C15 -83.6(3) . . . . ?
C8 C7 C6 C5 176.58(19) . . . . ?
C8 C7 C2 S1 1.0(3) . . . . ?
C8 C7 C2 C3 -178.05(19) . . . . ?
C8 C9 C10 C11 -128.6(3) . . . . ?
C9 C10 C11 C12 -177.7(2) . . . . ?
C2 C7 C6 C5 -3.5(3) . . . . ?
C2 C7 C8 N1 114.0(2) . . . . ?
C2 C7 C8 C9 -72.1(3) . . . . ?
C2 C3 C4 C5 -0.6(4) . . . . ?
C16 C15 C14 N1 -14.2(3) . . . . ?
C16 C15 C24 C19 -2.8(3) . . . . ?
C16 C15 C24 C23 178.2(2) . . . . ?
C16 C17 C18 C19 -1.9(4) . . . . ?
C19 C24 C23 C22 0.0(3) . . . . ?
C19 C20 C21 C22 -0.1(4) . . . . ?
C23 C24 C19 C20 1.4(3) . . . . ?
C23 C24 C19 C18 -178.2(2) . . . . ?
C23 C22 C21 C20 1.5(4) . . . . ?
C20 C19 C18 C17 -180.0(2) . . . . ?
C10 C11 C12 C13 -174.0(3) . . . . ?
C18 C19 C20 C21 178.2(2) . . . . ?
C1 S1 C2 C7 178.35(18) . . . . ?
C1 S1 C2 C3 -2.7(2) . . . . ?
